data_4511534
loop_
_publ_author_name
'Guzm\'an-Perc\'astegui, Edmundo'
'Alvarado-Rodr\'iguez, Jos\'e G.'
'Cruz-Borbolla, Juli\'an'
'Andrade-L\'opez, Noem\'i'
'V\'azquez-Garc\'ia, Rosa A.'
'Nava-Galindo, Rigo N.'
'Pandiyan, Thangarasu'

_publ_contact_author 'Jose Guadalupe Alvarado Rodriguez'
_publ_section_title
;
 Subtle C--H&#x00B7;&#x00B7;&#x00B7;Hal (Hal = Cl, Br) Bonding as
 Predominant Synthon in the Assembly of Supramolecular Architectures Based
 on Luminescent Tin(IV) Complexes. Crystallography, Hirshfeld Surfaces,
 DFT Calculations, and Fluorescence
;
_journal_issue 8
_journal_name_full 'Crystal Growth &amp; Design'
_journal_page_first 3742
_journal_paper_doi 10.1021/cg401818k
_journal_volume 14
_journal_year 2014
_chemical_formula_moiety 'C16 H18 Cl2 N2 O Sn'
_chemical_formula_sum 'C16 H18 Cl2 N2 O Sn'
_chemical_formula_weight 443.91
_space_group_crystal_system monoclinic
_space_group_IT_number 14
_space_group_name_Hall '-P 2yn'
_space_group_name_H-M_alt 'P 1 21/n 1'
_symmetry_space_group_name_Hall '-P 2yn'
_symmetry_space_group_name_H-M 'P 1 21/n 1'
_atom_sites_solution_hydrogens geom
_atom_sites_solution_primary direct
_atom_sites_solution_secondary difmap
_audit_creation_method
;
  Olex2 1.2
  (compiled May  9 2012 12:37:22, GUI svn.r4230)
;
_cell_angle_alpha 90.00
_cell_angle_beta 117.701(5)
_cell_angle_gamma 90.00
_cell_formula_units_Z 8
_cell_length_a 17.6097(7)
_cell_length_b 12.5384(3)
_cell_length_c 17.9005(8)
_cell_measurement_reflns_used 14492
_cell_measurement_temperature 296(2)
_cell_measurement_theta_max 26.2060
_cell_measurement_theta_min 3.0348
_cell_volume 3499.4(3)
_computing_cell_refinement
;
CrysAlisPro, Agilent Technologies,
Version 1.171.35.15 (release 03-08-2011 CrysAlis171 .NET)
(compiled Aug  3 2011,13:03:54)
;
_computing_data_collection
;
CrysAlisPro, Agilent Technologies,
Version 1.171.35.15 (release 03-08-2011 CrysAlis171 .NET)
(compiled Aug  3 2011,13:03:54)
;
_computing_data_reduction
;
CrysAlisPro, Agilent Technologies,
Version 1.171.35.15 (release 03-08-2011 CrysAlis171 .NET)
(compiled Aug  3 2011,13:03:54)
;
_computing_structure_refinement
;
XL, G.M. Sheldrick, Acta Cryst.
(2008). A64, 112-122
;
_computing_structure_solution
;
XS, G.M. Sheldrick, Acta Cryst.
(2008). A64, 112-122
;
_diffrn_ambient_temperature 296.15
_diffrn_detector_area_resol_mean 10.3659
_diffrn_measured_fraction_theta_full 0.998
_diffrn_measured_fraction_theta_max 0.998
_diffrn_measurement_details
;
  1 omega  -67.00   42.00   1.0000   11.6600
omega____ theta____ kappa____ phi______ frames
    -       12.2125  -77.0000  -60.0000 109

  2 omega  -62.00    6.00   1.0000   11.6600
omega____ theta____ kappa____ phi______ frames
    -       12.2125  -57.0000 -180.0000 68

  3 omega  -99.00  -53.00   1.0000   11.6600
omega____ theta____ kappa____ phi______ frames
    -      -10.7281  178.0000   90.0000 46

  4 omega  -25.00   31.00   1.0000   11.6600
omega____ theta____ kappa____ phi______ frames
    -      -10.7281  -99.0000  120.0000 56

  5 omega  -25.00    4.00   1.0000   11.6600
omega____ theta____ kappa____ phi______ frames
    -       12.2125  -99.0000  150.0000 29

  6 omega  -17.00   86.00   1.0000   11.6600
omega____ theta____ kappa____ phi______ frames
    -       12.2125   57.0000   60.0000 103

  7 omega  -21.00   91.00   1.0000   11.6600
omega____ theta____ kappa____ phi______ frames
    -       12.2125   77.0000  -90.0000 112

  8 omega   35.00  102.00   1.0000   11.6600
omega____ theta____ kappa____ phi______ frames
    -       12.2125  178.0000  150.0000 67
;
_diffrn_measurement_device_type 'Xcalibur, Atlas, Gemini'
_diffrn_measurement_method '\w scans'
_diffrn_orient_matrix_UB_11 -0.0417234000
_diffrn_orient_matrix_UB_12 0.0222922000
_diffrn_orient_matrix_UB_13 -0.0167163000
_diffrn_orient_matrix_UB_21 -0.0134778000
_diffrn_orient_matrix_UB_22 -0.0324626000
_diffrn_orient_matrix_UB_23 -0.0364257000
_diffrn_orient_matrix_UB_31 -0.0121218000
_diffrn_orient_matrix_UB_32 -0.0406442000
_diffrn_orient_matrix_UB_33 0.0199049000
_diffrn_radiation_monochromator graphite
_diffrn_radiation_type 'Mo K\a'
_diffrn_radiation_wavelength 0.7107
_diffrn_reflns_av_R_equivalents 0.0382
_diffrn_reflns_av_unetI/netI 0.0235
_diffrn_reflns_limit_h_max 21
_diffrn_reflns_limit_h_min -21
_diffrn_reflns_limit_k_max 15
_diffrn_reflns_limit_k_min -15
_diffrn_reflns_limit_l_max 22
_diffrn_reflns_limit_l_min -22
_diffrn_reflns_number 50955
_diffrn_reflns_theta_full 26.26
_diffrn_reflns_theta_max 26.26
_diffrn_reflns_theta_min 3.04
_diffrn_source 'Enhance (Mo) X-ray Source'
_exptl_absorpt_coefficient_mu 1.768
_exptl_absorpt_correction_T_max 0.991
_exptl_absorpt_correction_T_min 0.983
_exptl_absorpt_correction_type analytical
_exptl_absorpt_process_details
;
CrysAlisPro, Agilent Technologies,
Version 1.171.35.15 (release 03-08-2011 CrysAlis171 .NET)
(compiled Aug  3 2011,13:03:54)
Analytical numeric absorption correction using a multifaceted crystal
            model based on expressions derived by R.C. Clark & J.S. Reid.
(Clark, R. C. & Reid, J. S. (1995). Acta Cryst. A51, 887-897)
;
_exptl_crystal_density_diffrn 1.685
_exptl_crystal_density_method 'not measured'
_exptl_crystal_description Block
_exptl_crystal_F_000 1760
_exptl_crystal_size_max 0.3073
_exptl_crystal_size_mid 0.1686
_exptl_crystal_size_min 0.1386
_refine_diff_density_max 0.496
_refine_diff_density_min -0.524
_refine_diff_density_rms 0.068
_refine_ls_extinction_method none
_refine_ls_goodness_of_fit_ref 1.053
_refine_ls_hydrogen_treatment mixed
_refine_ls_matrix_type full
_refine_ls_number_parameters 514
_refine_ls_number_reflns 7065
_refine_ls_number_restraints 388
_refine_ls_restrained_S_all 1.050
_refine_ls_R_factor_all 0.0515
_refine_ls_R_factor_gt 0.0301
_refine_ls_shift/su_max 0.001
_refine_ls_shift/su_mean 0.000
_refine_ls_structure_factor_coef Fsqd
_refine_ls_weighting_details 'calc w=1/[\s^2^(Fo^2^)+(0.0231P)^2^+3.4258P] where P=(Fo^2^+2Fc^2^)/3'
_refine_ls_weighting_scheme calc
_refine_ls_wR_factor_gt 0.0608
_refine_ls_wR_factor_ref 0.0708
_reflns_number_gt 5219
_reflns_number_total 7065
_reflns_threshold_expression >2sigma(I)
_cod_data_source_file cg401818k_si_001.cif
_cod_data_source_block 3_[Sn(PyNO)(n-Bu)Cl2]
_cod_depositor_comments 'Adding full bibliography for 4511532--4511537.cif.'
_cod_original_cell_volume 3499.4(2)
_cod_database_code 4511534
_reflns_odcompleteness_completeness 99.78
_reflns_odcompleteness_iscentric 1
_reflns_odcompleteness_theta 26.21
_olex2_refinement_description
;
1. Fixed Uiso
 At 1.2 times of:
  {H30C,H30D} of C30A, {H31C,H31D} of C31A, {H29E,H29F} of C29B, {H29C,H29D}
  of C29A, {H30A,H30B} of C30, H26 of C26, H22 of C22, {H29A,H29B} of C29, H25
  of C25, H24 of C24, H20 of C20, H19 of C19, {H31A,H31B} of C31, H27 of C27,
  {H14C,H14D} of C14A, {H15C,H15D} of C15A, H17 of C17, H18 of C18, {H31E,H31F}
  of C31B, {H30E,H30F} of C30B, {H15A,H15B} of C15, {H13C,H13D} of C13A, {H14A,
  H14B} of C14, H9 of C9, H10 of C10, H11 of C11, {H13A,H13B} of C13, H8 of C8,
  H4 of C4, H1 of C1, H6 of C6, H3 of C3, H2 of C2
 At 1.5 times of:
  {H32D,H32E,H32F} of C32A, {H32A,H32B,H32C} of C32, {H16D,H16E,H16F} of C16A,
   {H32G,H32H,H32I} of C32B, {H16A,H16B,H16C} of C16
2. Restrained distances
 C13-C14
 1.54 with sigma of 0.01
 C29-C30
 1.54 with sigma of 0.01
 C13-Sn1 ~ C13A-Sn1
 with sigma of 0.01
 C13-C14 ~ C14-C15 ~ C15-C16
 with sigma of 0.01
 C13-C15 ~ C14-C16
 with sigma of 0.01
 C29-Sn2 ~ C29A-Sn2 ~ C29B-Sn2
 with sigma of 0.01
 C29-C30 ~ C30-C31 ~ C31-C32
 with sigma of 0.01
 C29-C31 ~ C30-C32
 with sigma of 0.01
 C29A-C31A ~ C30A-C32A
 with sigma of 0.01
3. Rigid bond restraints
 C13, C14, C15, C16, C13A, C14A, C15A, C16A
 with sigma for 1-2 distances of 0.005 and sigma for 1-3 distances of 0.005
 C29, C30, C31, C32, C29A, C30A, C31A, C32A, C29B, C30B, C31B, C32B
 with sigma for 1-2 distances of 0.005 and sigma for 1-3 distances of 0.005
4. Uiso/Uaniso restraints and constraints
C13 ~ C14 ~ C15 ~ C16 ~ C13A ~ C14A ~ C15A ~ C16A: within 1.7A with 
sigma of 0.01 and sigma for terminal atoms of 0.02
C29 ~ C30 ~ C31 ~ C32 ~ C29A ~ C30A ~ C31A ~ C32A ~ C29B ~ C30B ~ C31B ~ C32B: 
within 1.7A with sigma of 0.01 and sigma for terminal atoms of 0.02
5. Same fragment restrains
{C13, C14, C15, C16}
as
{C13A, C14A, C15A, C16A}
{C29, C30, C31, C32}
as
{C29A, C30A, C31A, C32A}
{C29, C30, C31, C32}
as
{C29B, C30B, C31B, C32B}
6. Others
 1*[Sof(C29)+Sof(H29A)+Sof(H29B)+Sof(C30)+Sof(H30A)+Sof(H30B)+Sof(C31)+
 Sof(H31A)+Sof(H31B)+Sof(C32)+Sof(H32A)+Sof(H32B)+Sof(H32C)]+1*[Sof(C29A)+
 Sof(H29C)+Sof(H29D)+Sof(C30A)+Sof(H30C)+Sof(H30D)+Sof(C31A)+Sof(H31C)+
 Sof(H31D)+Sof(C32A)+Sof(H32D)+Sof(H32E)+Sof(H32F)]+1*[Sof(C29B)+Sof(H29E)+
 Sof(H29F)+Sof(C30B)+Sof(H30E)+Sof(H30F)+Sof(C31B)+Sof(H31E)+Sof(H31F)+
 Sof(C32B)+Sof(H32G)+Sof(H32H)+Sof(H32I)]=1 with esd of 0.0001
 Sof(C29)=Sof(H29A)=Sof(H29B)=Sof(C30)=Sof(H30A)=Sof(H30B)=Sof(C31)=Sof(H31A)=
 Sof(H31B)=Sof(C32)=Sof(H32A)=Sof(H32B)=Sof(H32C)
 Sof(C29A)=Sof(H29C)=Sof(H29D)=Sof(C30A)=Sof(H30C)=Sof(H30D)=Sof(C31A)=
 Sof(H31C)=Sof(H31D)=Sof(C32A)=Sof(H32D)=Sof(H32E)=Sof(H32F)
 Sof(C29B)=Sof(H29E)=Sof(H29F)=Sof(C30B)=Sof(H30E)=Sof(H30F)=Sof(C31B)=
 Sof(H31E)=Sof(H31F)=Sof(C32B)=Sof(H32G)=Sof(H32H)=Sof(H32I)
 Sof(C13)=Sof(H13A)=Sof(H13B)=Sof(C14)=Sof(H14A)=Sof(H14B)=Sof(C15)=Sof(H15A)=
 Sof(H15B)=Sof(C16)=Sof(H16A)=Sof(H16B)=Sof(H16C)=1-Sof(H13A)=1-Sof(H13A)=1-
 Sof(H13A)=1-Sof(H13A)=1-Sof(H13A)=1-Sof(H13A)=1-Sof(H13A)=1-Sof(H13A)=1-
 Sof(H13A)=1-Sof(H13A)=1-Sof(H13A)=1-Sof(H13A)=1-Sof(H13A)
7.a Secondary CH2 refined with riding coordinates:
 C13(H13A,H13B), C14(H14A,H14B), C15(H15A,H15B), C13A(H13C,H13D), C14A(H14C,
 H14D), C15A(H15C,H15D), C29(H29A,H29B), C30(H30A,H30B), C31(H31A,H31B),
 C29A(H29C,H29D), C30A(H30C,H30D), C31A(H31C,H31D), C29B(H29E,H29F), C30B(H30E,
 H30F), C31B(H31E,H31F)
7.b Aromatic/amide H refined with riding coordinates:
 C1(H1), C2(H2), C3(H3), C4(H4), C6(H6), C8(H8), C9(H9), C10(H10), C11(H11),
 C17(H17), C18(H18), C19(H19), C20(H20), C22(H22), C24(H24), C25(H25), C26(H26),
  C27(H27)
7.c Idealised Me refined as rotating group:
 C16(H16A,H16B,H16C), C16A(H16D,H16E,H16F), C32(H32A,H32B,H32C), C32A(H32D,
 H32E,H32F), C32B(H32G,H32H,H32I)
;

loop_
_space_group_symop_id
_space_group_symop_operation_xyz
1 'x, y, z'
2 '-x+1/2, y+1/2, -z+1/2'
3 '-x, -y, -z'
4 'x-1/2, -y-1/2, z-1/2'

loop_
_atom_site_label
_atom_site_type_symbol
_atom_site_fract_x
_atom_site_fract_y
_atom_site_fract_z
_atom_site_U_iso_or_equiv
_atom_site_adp_type
_atom_site_occupancy
_atom_site_symmetry_multiplicity
_atom_site_calc_flag
_atom_site_refinement_flags
_atom_site_disorder_assembly
_atom_site_disorder_group
Sn1 Sn 0.427472(15) 0.237299(17) 0.658410(16) 0.04617(8) Uani 1 1 d D . .
Sn2 Sn 0.358661(15) 0.234618(17) 0.083388(16) 0.04851(8) Uani 1 1 d D . .
Cl1 Cl 0.53727(7) 0.18603(8) 0.80286(6) 0.0692(3) Uani 1 1 d . A .
Cl2 Cl 0.32016(6) 0.24199(7) 0.50578(6) 0.0621(2) Uani 1 1 d . A .
Cl3 Cl 0.49594(6) 0.16605(8) 0.19581(6) 0.0671(3) Uani 1 1 d . B .
Cl4 Cl 0.21324(7) 0.26612(9) -0.03440(8) 0.0816(3) Uani 1 1 d . B .
O1 O 0.33503(18) 0.26465(18) 0.69561(19) 0.0651(7) Uani 1 1 d . A .
O2 O 0.31763(17) 0.27574(18) 0.17054(18) 0.0619(7) Uani 1 1 d . B .
N1 N 0.50366(17) 0.1224(2) 0.62059(17) 0.0461(7) Uani 1 1 d . A .
N2 N 0.37736(16) 0.0765(2) 0.65690(16) 0.0422(6) Uani 1 1 d . A .
N3 N 0.37269(17) 0.1093(2) -0.00251(18) 0.0475(7) Uani 1 1 d . B .
N4 N 0.30397(16) 0.08424(19) 0.10002(17) 0.0432(6) Uani 1 1 d . B .
C1 C 0.5686(2) 0.1473(3) 0.6052(2) 0.0586(10) Uani 1 1 d . . .
H1 H 0.5820 0.2188 0.6039 0.070 Uiso 1 1 calc R A .
C2 C 0.6166(2) 0.0707(4) 0.5912(3) 0.0698(12) Uani 1 1 d . A .
H2 H 0.6614 0.0902 0.5802 0.084 Uiso 1 1 calc R . .
C3 C 0.5974(3) -0.0341(4) 0.5937(3) 0.0708(12) Uani 1 1 d . . .
H3 H 0.6290 -0.0869 0.5841 0.085 Uiso 1 1 calc R A .
C4 C 0.5309(2) -0.0617(3) 0.6103(2) 0.0611(10) Uani 1 1 d . A .
H4 H 0.5175 -0.1329 0.6129 0.073 Uiso 1 1 calc R . .
C5 C 0.4844(2) 0.0187(3) 0.6230(2) 0.0457(8) Uani 1 1 d . . .
C6 C 0.4127(2) -0.0025(3) 0.6406(2) 0.0473(8) Uani 1 1 d . A .
H6 H 0.3933 -0.0717 0.6399 0.057 Uiso 1 1 calc R . .
C7 C 0.3112(2) 0.0764(3) 0.6796(2) 0.0454(8) Uani 1 1 d . . .
C8 C 0.2678(2) -0.0140(3) 0.6847(2) 0.0559(9) Uani 1 1 d . A .
H8 H 0.2799 -0.0806 0.6700 0.067 Uiso 1 1 calc R . .
C9 C 0.2068(3) -0.0032(4) 0.7118(3) 0.0712(12) Uani 1 1 d . . .
H9 H 0.1775 -0.0628 0.7159 0.085 Uiso 1 1 calc R A .
C10 C 0.1890(3) 0.0974(4) 0.7329(3) 0.0802(13) Uani 1 1 d . A .
H10 H 0.1476 0.1041 0.7512 0.096 Uiso 1 1 calc R . .
C11 C 0.2307(3) 0.1859(4) 0.7275(3) 0.0697(11) Uani 1 1 d . . .
H11 H 0.2173 0.2521 0.7415 0.084 Uiso 1 1 calc R A .
C12 C 0.2934(2) 0.1784(3) 0.7010(2) 0.0539(9) Uani 1 1 d . A .
C13 C 0.4833(4) 0.3885(3) 0.6560(5) 0.0613(18) Uani 0.770(8) 1 d PDU A 1
H13A H 0.5340 0.3990 0.7098 0.074 Uiso 0.770(8) 1 calc PR A 1
H13B H 0.5017 0.3865 0.6127 0.074 Uiso 0.770(8) 1 calc PR A 1
C14 C 0.4244(3) 0.4828(3) 0.6396(5) 0.0744(16) Uani 0.770(8) 1 d PDU A 1
H14A H 0.3998 0.4798 0.6781 0.089 Uiso 0.770(8) 1 calc PR A 1
H14B H 0.3778 0.4779 0.5826 0.089 Uiso 0.770(8) 1 calc PR A 1
C15 C 0.4699(5) 0.5901(4) 0.6503(6) 0.091(2) Uani 0.770(8) 1 d PDU A 1
H15A H 0.4324 0.6470 0.6501 0.109 Uiso 0.770(8) 1 calc PR A 1
H15B H 0.5212 0.5915 0.7044 0.109 Uiso 0.770(8) 1 calc PR A 1
C16 C 0.4940(6) 0.6095(6) 0.5814(6) 0.116(3) Uani 0.770(8) 1 d PDU A 1
H16A H 0.4430 0.6134 0.5282 0.173 Uiso 0.770(8) 1 calc PR A 1
H16B H 0.5295 0.5520 0.5802 0.173 Uiso 0.770(8) 1 calc PR A 1
H16C H 0.5250 0.6754 0.5918 0.173 Uiso 0.770(8) 1 calc PR A 1
C13A C 0.4679(18) 0.4001(9) 0.6732(13) 0.068(4) Uani 0.230(8) 1 d PDU A 2
H13C H 0.4434 0.4367 0.7047 0.082 Uiso 0.230(8) 1 calc PR A 2
H13D H 0.5297 0.4018 0.7072 0.082 Uiso 0.230(8) 1 calc PR A 2
C14A C 0.4450(14) 0.4622(12) 0.5934(12) 0.077(3) Uani 0.230(8) 1 d PDU A 2
H14C H 0.3833 0.4608 0.5584 0.093 Uiso 0.230(8) 1 calc PR A 2
H14D H 0.4711 0.4282 0.5623 0.093 Uiso 0.230(8) 1 calc PR A 2
C15A C 0.4748(18) 0.5766(13) 0.6113(16) 0.082(4) Uani 0.230(8) 1 d PDU A 2
H15C H 0.4359 0.6155 0.6259 0.098 Uiso 0.230(8) 1 calc PR A 2
H15D H 0.5310 0.5779 0.6603 0.098 Uiso 0.230(8) 1 calc PR A 2
C16A C 0.480(2) 0.6341(19) 0.5404(17) 0.103(6) Uani 0.230(8) 1 d PDU A 2
H16D H 0.4455 0.5979 0.4882 0.154 Uiso 0.230(8) 1 calc PR A 2
H16E H 0.5388 0.6352 0.5505 0.154 Uiso 0.230(8) 1 calc PR A 2
H16F H 0.4601 0.7059 0.5372 0.154 Uiso 0.230(8) 1 calc PR A 2
C17 C 0.4078(2) 0.1228(3) -0.0536(2) 0.0567(9) Uani 1 1 d . . .
H17 H 0.4280 0.1900 -0.0575 0.068 Uiso 1 1 calc R B .
C18 C 0.4155(2) 0.0407(4) -0.1010(2) 0.0625(10) Uani 1 1 d . B .
H18 H 0.4414 0.0524 -0.1352 0.075 Uiso 1 1 calc R . .
C19 C 0.3847(2) -0.0575(4) -0.0970(3) 0.0653(11) Uani 1 1 d . . .
H19 H 0.3889 -0.1136 -0.1288 0.078 Uiso 1 1 calc R B .
C20 C 0.3471(2) -0.0727(3) -0.0454(2) 0.0592(10) Uani 1 1 d . B .
H20 H 0.3251 -0.1391 -0.0424 0.071 Uiso 1 1 calc R . .
C21 C 0.3424(2) 0.0119(3) 0.0020(2) 0.0456(8) Uani 1 1 d . . .
C22 C 0.3053(2) 0.0019(3) 0.0586(2) 0.0482(8) Uani 1 1 d . B .
H22 H 0.2830 -0.0627 0.0648 0.058 Uiso 1 1 calc R . .
C23 C 0.2718(2) 0.0945(3) 0.1582(2) 0.0460(8) Uani 1 1 d . . .
C24 C 0.2330(2) 0.0134(3) 0.1805(2) 0.0545(9) Uani 1 1 d . B .
H24 H 0.2266 -0.0538 0.1564 0.065 Uiso 1 1 calc R . .
C25 C 0.2039(2) 0.0327(3) 0.2383(3) 0.0641(10) Uani 1 1 d . . .
H25 H 0.1782 -0.0216 0.2540 0.077 Uiso 1 1 calc R B .
C26 C 0.2131(2) 0.1334(3) 0.2733(3) 0.0659(11) Uani 1 1 d . B .
H26 H 0.1932 0.1462 0.3124 0.079 Uiso 1 1 calc R . .
C27 C 0.2508(2) 0.2142(3) 0.2515(3) 0.0592(10) Uani 1 1 d . . .
H27 H 0.2563 0.2812 0.2757 0.071 Uiso 1 1 calc R B .
C28 C 0.2812(2) 0.1967(3) 0.1930(2) 0.0502(8) Uani 1 1 d . B .
C29 C 0.402(3) 0.3806(10) 0.054(3) 0.075(3) Uani 0.258(4) 1 d PDU B 1
H29A H 0.4639 0.3847 0.0863 0.090 Uiso 0.258(4) 1 calc PR B 1
H29B H 0.3870 0.3811 -0.0054 0.090 Uiso 0.258(4) 1 calc PR B 1
C30 C 0.3625(18) 0.4774(14) 0.0737(19) 0.077(3) Uani 0.258(4) 1 d PDU B 1
H30A H 0.3033 0.4831 0.0303 0.092 Uiso 0.258(4) 1 calc PR B 1
H30B H 0.3617 0.4646 0.1268 0.092 Uiso 0.258(4) 1 calc PR B 1
C31 C 0.4052(17) 0.5824(12) 0.0797(13) 0.083(3) Uani 0.258(4) 1 d PDU B 1
H31A H 0.3727 0.6364 0.0912 0.099 Uiso 0.258(4) 1 calc PR B 1
H31B H 0.4616 0.5795 0.1283 0.099 Uiso 0.258(4) 1 calc PR B 1
C32 C 0.417(2) 0.620(2) 0.0062(17) 0.083(4) Uani 0.258(4) 1 d PDU B 1
H32A H 0.3627 0.6157 -0.0442 0.125 Uiso 0.258(4) 1 calc PR B 1
H32B H 0.4577 0.5751 0.0002 0.125 Uiso 0.258(4) 1 calc PR B 1
H32C H 0.4366 0.6921 0.0154 0.125 Uiso 0.258(4) 1 calc PR B 1
C29A C 0.4074(19) 0.3712(8) 0.0487(15) 0.072(3) Uani 0.419(7) 1 d PDU B 2
H29C H 0.4611 0.3520 0.0494 0.086 Uiso 0.419(7) 1 calc PR B 2
H29D H 0.3673 0.3908 -0.0087 0.086 Uiso 0.419(7) 1 calc PR B 2
C30A C 0.4226(9) 0.4672(7) 0.1047(8) 0.087(3) Uani 0.419(7) 1 d PDU B 2
H30C H 0.3684 0.4879 0.1023 0.105 Uiso 0.419(7) 1 calc PR B 2
H30D H 0.4608 0.4466 0.1625 0.105 Uiso 0.419(7) 1 calc PR B 2
C31A C 0.4601(8) 0.5624(8) 0.0830(8) 0.076(3) Uani 0.419(7) 1 d PDU B 2
H31C H 0.4912 0.6039 0.1341 0.091 Uiso 0.419(7) 1 calc PR B 2
H31D H 0.5019 0.5368 0.0662 0.091 Uiso 0.419(7) 1 calc PR B 2
C32A C 0.4006(11) 0.6362(12) 0.0159(10) 0.081(4) Uani 0.419(7) 1 d PDU B 2
H32D H 0.3864 0.6068 -0.0386 0.122 Uiso 0.419(7) 1 calc PR B 2
H32E H 0.4279 0.7042 0.0217 0.122 Uiso 0.419(7) 1 calc PR B 2
H32F H 0.3492 0.6450 0.0212 0.122 Uiso 0.419(7) 1 calc PR B 2
C29B C 0.4252(11) 0.3770(10) 0.0817(15) 0.077(3) Uani 0.323(7) 1 d PDU B 3
H29E H 0.4714 0.3905 0.1379 0.092 Uiso 0.323(7) 1 calc PR B 3
H29F H 0.4503 0.3671 0.0441 0.092 Uiso 0.323(7) 1 calc PR B 3
C30B C 0.3660(12) 0.4710(11) 0.0531(15) 0.089(3) Uani 0.323(7) 1 d PDU B 3
H30E H 0.3159 0.4493 0.0018 0.107 Uiso 0.323(7) 1 calc PR B 3
H30F H 0.3468 0.4821 0.0953 0.107 Uiso 0.323(7) 1 calc PR B 3
C31B C 0.3919(9) 0.5781(11) 0.0356(11) 0.084(3) Uani 0.323(7) 1 d PDU B 3
H31E H 0.3621 0.6337 0.0492 0.101 Uiso 0.323(7) 1 calc PR B 3
H31F H 0.3765 0.5838 -0.0238 0.101 Uiso 0.323(7) 1 calc PR B 3
C32B C 0.4868(9) 0.5918(14) 0.0878(12) 0.084(4) Uani 0.323(7) 1 d PDU B 3
H32G H 0.5159 0.5323 0.0788 0.126 Uiso 0.323(7) 1 calc PR B 3
H32H H 0.5009 0.5954 0.1464 0.126 Uiso 0.323(7) 1 calc PR B 3
H32I H 0.5045 0.6565 0.0717 0.126 Uiso 0.323(7) 1 calc PR B 3

loop_
_atom_site_aniso_label
_atom_site_aniso_U_11
_atom_site_aniso_U_22
_atom_site_aniso_U_33
_atom_site_aniso_U_23
_atom_site_aniso_U_13
_atom_site_aniso_U_12
Sn1 0.05347(14) 0.03376(12) 0.05433(16) -0.00404(10) 0.02763(12) -0.00246(10)
Sn2 0.05422(15) 0.03264(12) 0.06277(17) 0.00375(10) 0.03064(13) -0.00053(10)
Cl1 0.0820(7) 0.0601(6) 0.0513(6) -0.0070(5) 0.0191(5) -0.0127(5)
Cl2 0.0642(6) 0.0569(5) 0.0570(6) 0.0022(4) 0.0213(5) 0.0112(4)
Cl3 0.0589(6) 0.0770(7) 0.0584(6) -0.0050(5) 0.0213(5) 0.0055(5)
Cl4 0.0659(6) 0.0683(7) 0.0942(9) 0.0272(6) 0.0233(6) 0.0158(5)
O1 0.0789(18) 0.0426(13) 0.091(2) -0.0083(13) 0.0538(17) 0.0038(12)
O2 0.0803(18) 0.0401(13) 0.0817(19) -0.0074(12) 0.0516(16) -0.0021(12)
N1 0.0441(15) 0.0474(16) 0.0426(17) -0.0024(13) 0.0167(13) 0.0012(12)
N2 0.0452(15) 0.0369(14) 0.0412(16) -0.0023(12) 0.0174(13) -0.0025(11)
N3 0.0490(16) 0.0473(16) 0.0440(17) 0.0054(13) 0.0199(14) -0.0001(12)
N4 0.0482(16) 0.0335(14) 0.0488(17) 0.0031(12) 0.0233(14) -0.0005(11)
C1 0.047(2) 0.071(2) 0.055(2) -0.0023(19) 0.0211(18) -0.0039(18)
C2 0.047(2) 0.103(4) 0.059(3) -0.004(2) 0.024(2) 0.009(2)
C3 0.061(3) 0.092(3) 0.051(2) -0.007(2) 0.019(2) 0.029(2)
C4 0.064(2) 0.055(2) 0.054(2) -0.0048(18) 0.019(2) 0.0164(18)
C5 0.0479(19) 0.0461(19) 0.0349(19) -0.0034(15) 0.0124(15) 0.0051(15)
C6 0.057(2) 0.0349(17) 0.0405(19) -0.0038(14) 0.0152(17) -0.0054(15)
C7 0.0458(19) 0.0487(19) 0.039(2) 0.0015(15) 0.0171(16) -0.0032(15)
C8 0.054(2) 0.057(2) 0.051(2) 0.0053(17) 0.0193(18) -0.0070(17)
C9 0.056(2) 0.084(3) 0.074(3) 0.018(2) 0.031(2) -0.008(2)
C10 0.066(3) 0.100(4) 0.090(4) 0.021(3) 0.049(3) 0.012(3)
C11 0.073(3) 0.073(3) 0.080(3) 0.007(2) 0.049(2) 0.011(2)
C12 0.055(2) 0.058(2) 0.053(2) 0.0029(18) 0.0294(19) 0.0047(17)
C13 0.064(3) 0.041(2) 0.083(4) -0.001(2) 0.038(3) -0.004(2)
C14 0.082(3) 0.052(2) 0.102(4) 0.000(3) 0.053(3) 0.009(2)
C15 0.109(4) 0.053(3) 0.110(5) 0.002(3) 0.051(4) 0.016(3)
C16 0.149(6) 0.069(5) 0.144(7) 0.044(5) 0.081(6) 0.015(4)
C13A 0.078(6) 0.043(5) 0.090(6) 0.001(5) 0.045(6) -0.002(5)
C14A 0.092(5) 0.052(5) 0.094(6) 0.005(4) 0.048(5) -0.002(5)
C15A 0.100(6) 0.051(5) 0.107(7) 0.017(5) 0.059(6) 0.004(5)
C16A 0.146(12) 0.057(9) 0.107(12) 0.037(9) 0.061(10) 0.022(9)
C17 0.054(2) 0.063(2) 0.049(2) 0.0098(19) 0.0204(18) -0.0033(17)
C18 0.058(2) 0.090(3) 0.039(2) 0.000(2) 0.0221(18) 0.000(2)
C19 0.062(2) 0.078(3) 0.051(2) -0.015(2) 0.023(2) 0.001(2)
C20 0.063(2) 0.053(2) 0.062(3) -0.0091(18) 0.029(2) -0.0028(17)
C21 0.0453(19) 0.0440(19) 0.045(2) 0.0012(15) 0.0186(16) 0.0008(14)
C22 0.054(2) 0.0342(17) 0.057(2) 0.0025(15) 0.0265(18) -0.0028(14)
C23 0.0471(19) 0.0415(18) 0.051(2) 0.0051(15) 0.0239(17) 0.0041(14)
C24 0.059(2) 0.050(2) 0.057(2) 0.0075(17) 0.0290(19) -0.0004(17)
C25 0.058(2) 0.074(3) 0.066(3) 0.013(2) 0.033(2) -0.002(2)
C26 0.059(2) 0.086(3) 0.061(3) 0.003(2) 0.034(2) 0.010(2)
C27 0.063(2) 0.057(2) 0.062(2) -0.0057(19) 0.033(2) 0.0072(18)
C28 0.050(2) 0.0436(19) 0.058(2) 0.0020(17) 0.0266(18) 0.0056(15)
C29 0.093(5) 0.047(4) 0.098(6) -0.015(4) 0.057(5) -0.019(4)
C30 0.098(5) 0.047(4) 0.098(6) -0.019(4) 0.056(5) -0.018(4)
C31 0.105(5) 0.051(4) 0.102(6) -0.020(4) 0.057(5) -0.021(4)
C32 0.097(9) 0.068(8) 0.110(8) -0.027(7) 0.069(7) -0.023(7)
C29A 0.092(5) 0.045(3) 0.096(6) -0.012(4) 0.058(5) -0.018(4)
C30A 0.107(5) 0.054(3) 0.106(5) -0.019(3) 0.053(4) -0.026(4)
C31A 0.090(6) 0.050(4) 0.108(5) -0.022(4) 0.062(5) -0.019(4)
C32A 0.097(7) 0.072(6) 0.091(7) -0.020(5) 0.058(5) -0.019(5)
C29B 0.096(5) 0.046(4) 0.103(7) -0.012(4) 0.058(5) -0.026(4)
C30B 0.104(5) 0.047(3) 0.104(6) -0.012(4) 0.038(5) -0.023(3)
C31B 0.105(5) 0.049(4) 0.100(6) -0.018(5) 0.050(5) -0.020(4)
C32B 0.097(6) 0.068(7) 0.115(8) -0.020(7) 0.073(6) -0.018(5)

loop_
_atom_type_symbol
_atom_type_description
_atom_type_scat_dispersion_real
_atom_type_scat_dispersion_imag
_atom_type_scat_source
C C 0.0033 0.0016 'International Tables Vol C Tables 4.2.6.8 and 6.1.1.4'
H H 0.0000 0.0000 'International Tables Vol C Tables 4.2.6.8 and 6.1.1.4'
N N 0.0061 0.0033 'International Tables Vol C Tables 4.2.6.8 and 6.1.1.4'
O O 0.0106 0.0060 'International Tables Vol C Tables 4.2.6.8 and 6.1.1.4'
Cl Cl 0.1484 0.1585 'International Tables Vol C Tables 4.2.6.8 and 6.1.1.4'
Sn Sn -0.6537 1.4246 'International Tables Vol C Tables 4.2.6.8 and 6.1.1.4'

loop_
_geom_angle_atom_site_label_1
_geom_angle_atom_site_label_2
_geom_angle_atom_site_label_3
_geom_angle
Cl1 Sn1 Cl2 165.98(3)
O1 Sn1 Cl1 93.23(9)
O1 Sn1 Cl2 92.29(9)
O1 Sn1 N1 150.21(10)
O1 Sn1 N2 77.45(10)
O1 Sn1 C13 107.38(18)
O1 Sn1 C13A 94.0(8)
N1 Sn1 Cl1 82.23(7)
N1 Sn1 Cl2 86.58(7)
N2 Sn1 Cl1 83.64(7)
N2 Sn1 Cl2 84.99(7)
N2 Sn1 N1 72.80(10)
C13 Sn1 Cl1 96.1(2)
C13 Sn1 Cl2 94.5(2)
C13 Sn1 N1 102.39(18)
C13 Sn1 N2 175.17(18)
C13A Sn1 Cl1 93.7(6)
C13A Sn1 Cl2 98.7(6)
C13A Sn1 N1 115.7(8)
C13A Sn1 N2 170.8(7)
C13A Sn1 C13 13.8(7)
Cl3 Sn2 Cl4 168.81(4)
O2 Sn2 Cl3 91.43(8)
O2 Sn2 Cl4 90.97(8)
O2 Sn2 N3 149.61(9)
O2 Sn2 N4 77.47(10)
O2 Sn2 C29 105.1(7)
O2 Sn2 C29A 110.4(3)
O2 Sn2 C29B 100.8(7)
N3 Sn2 Cl3 86.45(7)
N3 Sn2 Cl4 85.96(7)
N4 Sn2 Cl3 85.16(7)
N4 Sn2 Cl4 84.69(7)
N4 Sn2 N3 72.14(10)
C29 Sn2 Cl3 99.9(14)
C29 Sn2 Cl4 90.0(14)
C29 Sn2 N3 105.1(7)
C29 Sn2 N4 174.1(14)
C29 Sn2 C29B 12.8(16)
C29A Sn2 Cl3 98.2(9)
C29A Sn2 Cl4 91.2(9)
C29A Sn2 N3 99.9(3)
C29A Sn2 N4 171.3(5)
C29A Sn2 C29 5.4(9)
C29A Sn2 C29B 14.2(8)
C29B Sn2 Cl3 88.1(5)
C29B Sn2 Cl4 102.2(5)
C29B Sn2 N3 109.4(7)
C29B Sn2 N4 173.0(6)
C12 O1 Sn1 115.7(2)
C28 O2 Sn2 115.2(2)
C1 N1 Sn1 126.5(2)
C1 N1 C5 119.0(3)
C5 N1 Sn1 114.2(2)
C6 N2 Sn1 118.7(2)
C6 N2 C7 128.8(3)
C7 N2 Sn1 112.4(2)
C17 N3 Sn2 127.1(2)
C17 N3 C21 118.6(3)
C21 N3 Sn2 114.3(2)
C22 N4 Sn2 119.1(2)
C22 N4 C23 128.9(3)
C23 N4 Sn2 112.01(19)
N1 C1 C2 122.2(4)
C3 C2 C1 119.0(4)
C2 C3 C4 119.8(4)
C3 C4 C5 118.6(4)
N1 C5 C4 121.4(3)
N1 C5 C6 115.9(3)
C4 C5 C6 122.7(3)
N2 C6 C5 118.1(3)
N2 C7 C12 113.4(3)
C8 C7 N2 125.1(3)
C8 C7 C12 121.4(3)
C9 C8 C7 119.0(4)
C8 C9 C10 119.7(4)
C11 C10 C9 121.4(4)
C10 C11 C12 120.7(4)
O1 C12 C7 121.0(3)
O1 C12 C11 121.3(3)
C11 C12 C7 117.7(4)
C14 C13 Sn1 114.6(4)
C13 C14 C15 113.1(4)
C16 C15 C14 111.8(5)
C14A C13A Sn1 116.7(11)
C13A C14A C15A 112.1(12)
C16A C15A C14A 115.4(17)
N3 C17 C18 122.5(4)
C19 C18 C17 119.2(4)
C18 C19 C20 119.2(4)
C19 C20 C21 119.2(4)
N3 C21 C20 121.3(3)
N3 C21 C22 116.1(3)
C20 C21 C22 122.6(3)
N4 C22 C21 118.3(3)
C24 C23 N4 124.8(3)
C24 C23 C28 121.1(3)
C28 C23 N4 114.1(3)
C25 C24 C23 119.7(4)
C24 C25 C26 119.7(4)
C27 C26 C25 121.2(4)
C26 C27 C28 120.4(4)
O2 C28 C23 121.2(3)
O2 C28 C27 120.8(3)
C27 C28 C23 118.0(3)
C30 C29 Sn2 111.9(11)
C31 C30 C29 116.8(11)
C32 C31 C30 118.7(12)
C30A C29A Sn2 114.7(7)
C31A C30A C29A 115.2(8)
C32A C31A C30A 118.2(9)
C30B C29B Sn2 111.2(9)
C31B C30B C29B 123.1(11)
C30B C31B C32B 109.4(12)

loop_
_geom_bond_atom_site_label_1
_geom_bond_atom_site_label_2
_geom_bond_distance
Sn1 Cl1 2.4878(10)
Sn1 Cl2 2.4978(10)
Sn1 O1 2.054(3)
Sn1 N1 2.276(3)
Sn1 N2 2.195(2)
Sn1 C13 2.145(4)
Sn1 C13A 2.137(9)
Sn2 Cl3 2.4718(10)
Sn2 Cl4 2.4778(11)
Sn2 O2 2.066(3)
Sn2 N3 2.291(3)
Sn2 N4 2.200(2)
Sn2 C29 2.140(8)
Sn2 C29A 2.133(6)
Sn2 C29B 2.143(7)
O1 C12 1.335(4)
O2 C28 1.339(4)
N1 C1 1.332(4)
N1 C5 1.349(4)
N2 C6 1.274(4)
N2 C7 1.401(4)
N3 C17 1.333(4)
N3 C21 1.350(4)
N4 C22 1.277(4)
N4 C23 1.404(4)
C1 C2 1.376(5)
C2 C3 1.364(6)
C3 C4 1.380(6)
C4 C5 1.382(5)
C5 C6 1.462(5)
C7 C8 1.394(5)
C7 C12 1.412(5)
C8 C9 1.376(5)
C9 C10 1.394(6)
C10 C11 1.360(6)
C11 C12 1.391(5)
C13 C14 1.509(5)
C14 C15 1.532(6)
C15 C16 1.499(7)
C13A C14A 1.507(9)
C14A C15A 1.510(9)
C15A C16A 1.502(9)
C17 C18 1.378(5)
C18 C19 1.360(6)
C19 C20 1.378(5)
C20 C21 1.384(5)
C21 C22 1.445(5)
C23 C24 1.384(5)
C23 C28 1.401(5)
C24 C25 1.373(5)
C25 C26 1.386(6)
C26 C27 1.363(5)
C27 C28 1.398(5)
C29 C30 1.518(7)
C30 C31 1.495(8)
C31 C32 1.495(9)
C29A C30A 1.508(8)
C30A C31A 1.501(8)
C31A C32A 1.492(8)
C29B C30B 1.498(9)
C30B C31B 1.497(8)
C31B C32B 1.498(8)

loop_
_geom_torsion_atom_site_label_1
_geom_torsion_atom_site_label_2
_geom_torsion_atom_site_label_3
_geom_torsion_atom_site_label_4
_geom_torsion
Sn1 O1 C12 C7 -1.9(4)
Sn1 O1 C12 C11 178.4(3)
Sn1 N1 C1 C2 173.1(3)
Sn1 N1 C5 C4 -173.3(3)
Sn1 N1 C5 C6 6.1(3)
Sn1 N2 C6 C5 -0.5(4)
Sn1 N2 C7 C8 -179.6(3)
Sn1 N2 C7 C12 -1.9(3)
Sn1 C13 C14 C15 172.1(5)
Sn1 C13A C14A C15A 178.6(17)
Sn2 O2 C28 C23 -0.5(4)
Sn2 O2 C28 C27 180.0(3)
Sn2 N3 C17 C18 177.9(3)
Sn2 N3 C21 C20 -179.3(3)
Sn2 N3 C21 C22 0.7(4)
Sn2 N4 C22 C21 -0.5(4)
Sn2 N4 C23 C24 179.3(3)
Sn2 N4 C23 C28 -0.1(3)
Sn2 C29 C30 C31 163(2)
Sn2 C29A C30A C31A 177.7(12)
Sn2 C29B C30B C31B -172.3(15)
Cl1 Sn1 O1 C12 -82.2(3)
Cl1 Sn1 N1 C1 -92.1(3)
Cl1 Sn1 N1 C5 81.0(2)
Cl1 Sn1 N2 C6 -81.0(2)
Cl1 Sn1 N2 C7 95.6(2)
Cl1 Sn1 C13 C14 -123.0(6)
Cl1 Sn1 C13A C14A 158(2)
Cl2 Sn1 O1 C12 84.9(3)
Cl2 Sn1 N1 C1 96.4(3)
Cl2 Sn1 N1 C5 -90.6(2)
Cl2 Sn1 N2 C6 90.7(2)
Cl2 Sn1 N2 C7 -92.7(2)
Cl2 Sn1 C13 C14 66.2(6)
Cl2 Sn1 C13A C14A -16(2)
Cl3 Sn2 O2 C28 -84.4(2)
Cl3 Sn2 N3 C17 -93.6(3)
Cl3 Sn2 N3 C21 85.4(2)
Cl3 Sn2 N4 C22 -87.2(2)
Cl3 Sn2 N4 C23 92.4(2)
Cl3 Sn2 C29 C30 -116(3)
Cl3 Sn2 C29A C30A -81.8(19)
Cl3 Sn2 C29B C30B -152.5(18)
Cl4 Sn2 O2 C28 84.7(2)
Cl4 Sn2 N3 C17 94.6(3)
Cl4 Sn2 N3 C21 -86.4(2)
Cl4 Sn2 N4 C22 88.1(2)
Cl4 Sn2 N4 C23 -92.3(2)
Cl4 Sn2 C29 C30 69(3)
Cl4 Sn2 C29A C30A 104.3(19)
Cl4 Sn2 C29B C30B 32.0(19)
O1 Sn1 N1 C1 -174.9(3)
O1 Sn1 N1 C5 -1.9(4)
O1 Sn1 N2 C6 -175.8(3)
O1 Sn1 N2 C7 0.8(2)
O1 Sn1 C13 C14 -27.6(7)
O1 Sn1 C13A C14A -109(2)
O2 Sn2 N3 C17 179.6(3)
O2 Sn2 N3 C21 -1.4(3)
O2 Sn2 N4 C22 -179.7(3)
O2 Sn2 N4 C23 -0.1(2)
O2 Sn2 C29 C30 -22(3)
O2 Sn2 C29A C30A 13(2)
O2 Sn2 C29B C30B -61.4(18)
N1 Sn1 O1 C12 -2.3(4)
N1 Sn1 N2 C6 2.8(2)
N1 Sn1 N2 C7 179.4(2)
N1 Sn1 C13 C14 153.7(6)
N1 Sn1 C13A C14A 75(2)
N1 C1 C2 C3 -0.4(6)
N1 C5 C6 N2 -4.0(4)
N2 Sn1 O1 C12 0.5(3)
N2 Sn1 N1 C1 -177.8(3)
N2 Sn1 N1 C5 -4.7(2)
N2 Sn1 C13 C14 150(2)
N2 Sn1 C13A C14A -129(3)
N2 C7 C8 C9 177.0(3)
N2 C7 C12 O1 2.6(5)
N2 C7 C12 C11 -177.7(3)
N3 Sn2 O2 C28 1.0(4)
N3 Sn2 N4 C22 0.6(2)
N3 Sn2 N4 C23 -179.8(2)
N3 Sn2 C29 C30 155(3)
N3 Sn2 C29A C30A -169.6(17)
N3 Sn2 C29B C30B 121.9(17)
N3 C17 C18 C19 1.3(6)
N3 C21 C22 N4 -0.2(5)
N4 Sn2 O2 C28 0.3(2)
N4 Sn2 N3 C17 -179.7(3)
N4 Sn2 N3 C21 -0.7(2)
N4 Sn2 C29 C30 94(6)
N4 Sn2 C29A C30A 166(4)
N4 Sn2 C29B C30B -137(4)
N4 C23 C24 C25 179.9(3)
N4 C23 C28 O2 0.4(5)
N4 C23 C28 C27 179.9(3)
C1 N1 C5 C4 0.3(5)
C1 N1 C5 C6 179.7(3)
C1 C2 C3 C4 -0.2(6)
C2 C3 C4 C5 0.9(6)
C3 C4 C5 N1 -0.9(5)
C3 C4 C5 C6 179.7(3)
C4 C5 C6 N2 175.5(3)
C5 N1 C1 C2 0.4(5)
C6 N2 C7 C8 -3.4(6)
C6 N2 C7 C12 174.2(3)
C7 N2 C6 C5 -176.5(3)
C7 C8 C9 C10 0.5(6)
C8 C7 C12 O1 -179.7(3)
C8 C7 C12 C11 0.0(5)
C8 C9 C10 C11 0.0(7)
C9 C10 C11 C12 -0.5(7)
C10 C11 C12 O1 -179.8(4)
C10 C11 C12 C7 0.5(6)
C12 C7 C8 C9 -0.5(5)
C13 Sn1 O1 C12 -179.7(3)
C13 Sn1 N1 C1 2.6(4)
C13 Sn1 N1 C5 175.6(3)
C13 Sn1 N2 C6 7(3)
C13 Sn1 N2 C7 -177(2)
C13 Sn1 C13A C14A 57(2)
C13 C14 C15 C16 70.1(9)
C13A Sn1 O1 C12 -176.2(7)
C13A Sn1 N1 C1 -1.6(7)
C13A Sn1 N1 C5 171.4(7)
C13A Sn1 N2 C6 -155(4)
C13A Sn1 N2 C7 22(4)
C13A Sn1 C13 C14 -42(3)
C13A C14A C15A C16A 161(3)
C17 N3 C21 C20 -0.2(5)
C17 N3 C21 C22 179.8(3)
C17 C18 C19 C20 -0.4(6)
C18 C19 C20 C21 -0.7(6)
C19 C20 C21 N3 1.1(5)
C19 C20 C21 C22 -178.9(3)
C20 C21 C22 N4 179.8(3)
C21 N3 C17 C18 -1.0(5)
C22 N4 C23 C24 -1.1(6)
C22 N4 C23 C28 179.5(3)
C23 N4 C22 C21 180.0(3)
C23 C24 C25 C26 0.5(6)
C24 C23 C28 O2 -179.0(3)
C24 C23 C28 C27 0.5(5)
C24 C25 C26 C27 -0.2(6)
C25 C26 C27 C28 -0.1(6)
C26 C27 C28 O2 179.4(3)
C26 C27 C28 C23 -0.1(6)
C28 C23 C24 C25 -0.7(5)
C29 Sn2 O2 C28 174.9(14)
C29 Sn2 N3 C17 5.7(14)
C29 Sn2 N3 C21 -175.3(14)
C29 Sn2 N4 C22 63(7)
C29 Sn2 N4 C23 -117(7)
C29 Sn2 C29A C30A 27(22)
C29 Sn2 C29B C30B 50(4)
C29 C30 C31 C32 56(4)
C29A Sn2 O2 C28 176.3(9)
C29A Sn2 N3 C17 4.1(9)
C29A Sn2 N3 C21 -176.9(9)
C29A Sn2 N4 C22 26(5)
C29A Sn2 N4 C23 -155(5)
C29A Sn2 C29 C30 172(26)
C29A Sn2 C29B C30B 72(4)
C29A C30A C31A C32A 84(2)
C29B Sn2 O2 C28 -172.7(6)
C29B Sn2 N3 C17 -6.9(6)
C29B Sn2 N3 C21 172.1(6)
C29B Sn2 N4 C22 -103(5)
C29B Sn2 N4 C23 77(5)
C29B Sn2 C29 C30 -94(6)
C29B Sn2 C29A C30A -37(3)
C29B C30B C31B C32B -27(3)
